data_7032844
loop_
_publ_author_name
'Button, Zo\"e E'
'Higgins, Jessica A.'
'Suvova, Mark\'eta'
'Cloke, F Geoffrey N'
'Roe, S. Mark'

_publ_section_title
;
 Mixed sandwich thorium complexes incorporating
 bis(tri-isopropylsilyl)cyclooctatetraenyl and pentamethylcyclopentadienyl
 ligands: synthesis, structure and reactivity.
;
_journal_issue 6
_journal_name_full 'Dalton transactions (Cambridge, England : 2003)'
_journal_page_first 2588
_journal_page_last 2596
_journal_paper_doi 10.1039/c4dt02362e
_journal_volume 44
_journal_year 2015
_chemical_formula_moiety 'C37 H64 O2 Si2 Th'
_chemical_formula_sum 'C37 H64 O2 Si2 Th'
_chemical_formula_weight 829.10
_chemical_name_common complex_8_formate
_chemical_name_systematic
;
bis(mu-formato)bis{(eta-5-pentamethylcyclopentadienyl)
(eta-8-(bis{triisopropylsilyl}cyclooctatetraene))thorium(IV)}
;
_space_group_crystal_system triclinic
_space_group_IT_number 2
_space_group_name_Hall '-P 1'
_space_group_name_H-M_alt 'P -1'
_symmetry_space_group_name_Hall '-P 1'
_symmetry_space_group_name_H-M 'P -1'
_atom_sites_solution_hydrogens geom
_atom_sites_solution_primary iterative
_audit_creation_date 2014-06-05
_audit_creation_method
;
Olex2 1.2
(compiled 2014.05.21 svn.r2940 for OlexSys, GUI svn.r4846)
;
_cell_angle_alpha 95.881(3)
_cell_angle_beta 113.241(3)
_cell_angle_gamma 113.851(3)
_cell_formula_units_Z 2
_cell_length_a 11.9293(4)
_cell_length_b 13.9229(6)
_cell_length_c 14.3584(5)
_cell_measurement_reflns_used 6926
_cell_measurement_temperature 173
_cell_measurement_theta_max 27.7040
_cell_measurement_theta_min 3.2480
_cell_volume 1904.24(16)
_computing_cell_refinement
;
CrysAlisPro, Agilent Technologies,
Version 1.171.37.31 (release 14-01-2014 CrysAlis171 .NET)
(compiled Jan 14 2014,18:38:05)
;
_computing_data_collection
;
CrysAlisPro, Agilent Technologies,
Version 1.171.37.31 (release 14-01-2014 CrysAlis171 .NET)
(compiled Jan 14 2014,18:38:05)
;
_computing_data_reduction
;
CrysAlisPro, Agilent Technologies,
Version 1.171.37.31 (release 14-01-2014 CrysAlis171 .NET)
(compiled Jan 14 2014,18:38:05)
;
_computing_molecular_graphics 'Olex2 (Dolomanov et al., 2009)'
_computing_publication_material 'Olex2 (Dolomanov et al., 2009)'
_computing_structure_refinement 'ShelXL (Sheldrick, 2008)'
_computing_structure_solution
;
Superflip (Palatinus & Chapuis, 2007;Palatinus & van der Lee, 2008;
Palatinus et al., 2012)
;
_diffrn_ambient_temperature 173
_diffrn_detector 'CCD plate'
_diffrn_detector_area_resol_mean 16.1033
_diffrn_detector_type Eos
_diffrn_measured_fraction_theta_full 0.894
_diffrn_measured_fraction_theta_max 0.999
_diffrn_measurement_details
;
  1 omega    0.00   53.00   1.0000   60.0000
omega____ theta____ kappa____ phi______ frames
    -       15.2445   38.0000 -180.0000 53

  2 omega   -3.00   41.00   1.0000   60.0000
omega____ theta____ kappa____ phi______ frames
    -       15.2445  -99.0000  -90.0000 44

  3 omega  -10.00   82.00   1.0000   60.0000
omega____ theta____ kappa____ phi______ frames
    -       15.2445   77.0000 -180.0000 92

  4 omega   -9.00   82.00   1.0000   60.0000
omega____ theta____ kappa____ phi______ frames
    -       15.2445   77.0000  -30.0000 91

  5 omega   17.00   82.00   1.0000   60.0000
omega____ theta____ kappa____ phi______ frames
    -       15.2445   77.0000   30.0000 65

  6 omega  -28.00   41.00   1.0000   60.0000
omega____ theta____ kappa____ phi______ frames
    -       15.2445  -19.0000    0.0000 69
;
_diffrn_measurement_device 'four-circle diffractometer'
_diffrn_measurement_device_type 'Xcalibur, Eos, Gemini ultra'
_diffrn_measurement_method '\w scans'
_diffrn_orient_matrix_UB_11 0.0088997000
_diffrn_orient_matrix_UB_12 -0.0471160000
_diffrn_orient_matrix_UB_13 0.0035522000
_diffrn_orient_matrix_UB_21 -0.0363900000
_diffrn_orient_matrix_UB_22 -0.0218665000
_diffrn_orient_matrix_UB_23 -0.0564586000
_diffrn_orient_matrix_UB_31 0.0639004000
_diffrn_orient_matrix_UB_32 0.0271795000
_diffrn_orient_matrix_UB_33 -0.0012109000
_diffrn_radiation_monochromator graphite
_diffrn_radiation_probe x-ray
_diffrn_radiation_type MoK\a
_diffrn_radiation_wavelength 0.71073
_diffrn_reflns_av_R_equivalents 0.0379
_diffrn_reflns_av_unetI/netI 0.0520
_diffrn_reflns_Laue_measured_fraction_max 0.999
_diffrn_reflns_limit_h_max 13
_diffrn_reflns_limit_h_min -14
_diffrn_reflns_limit_k_max 16
_diffrn_reflns_limit_k_min -16
_diffrn_reflns_limit_l_max 17
_diffrn_reflns_limit_l_min -16
_diffrn_reflns_number 14686
_diffrn_reflns_point_group_measured_fraction_max 0.999
_diffrn_reflns_theta_full 26.000
_diffrn_reflns_theta_max 24.999
_diffrn_reflns_theta_min 2.680
_diffrn_source 'Enhance (Mo) X-ray Source'
_exptl_absorpt_coefficient_mu 4.007
_exptl_absorpt_correction_T_max 1.00000
_exptl_absorpt_correction_T_min 0.54287
_exptl_absorpt_correction_type multi-scan
_exptl_absorpt_process_details
;
CrysAlisPro, Agilent Technologies,
Version 1.171.37.31 (release 14-01-2014 CrysAlis171 .NET)
(compiled Jan 14 2014,18:38:05)
Empirical absorption correction using spherical harmonics,
 implemented in SCALE3 ABSPACK scaling algorithm.
;
_exptl_crystal_colour yellow
_exptl_crystal_density_diffrn 1.446
_exptl_crystal_density_method 'not measured'
_exptl_crystal_description Needle
_exptl_crystal_F_000 840
_exptl_crystal_size_max 0.20
_exptl_crystal_size_mid 0.10
_exptl_crystal_size_min 0.04
_refine_diff_density_max 1.938
_refine_diff_density_min -1.124
_refine_diff_density_rms 0.125
_refine_ls_extinction_method none
_refine_ls_goodness_of_fit_ref 1.082
_refine_ls_hydrogen_treatment constr
_refine_ls_matrix_type full
_refine_ls_number_parameters 396
_refine_ls_number_reflns 6696
_refine_ls_number_restraints 85
_refine_ls_restrained_S_all 1.077
_refine_ls_R_factor_all 0.0508
_refine_ls_R_factor_gt 0.0376
_refine_ls_shift/su_max 0.001
_refine_ls_shift/su_mean 0.000
_refine_ls_structure_factor_coef Fsqd
_refine_ls_weighting_details 'w=1/[\s^2^(Fo^2^)+(0.0466P)^2^+0.0920P] where P=(Fo^2^+2Fc^2^)/3'
_refine_ls_weighting_scheme calc
_refine_ls_wR_factor_gt 0.0852
_refine_ls_wR_factor_ref 0.0907
_reflns_Friedel_coverage 0.000
_reflns_number_gt 5718
_reflns_number_total 6696
_reflns_threshold_expression 'I > 2\s(I)'
_cod_data_source_file c4dt02362e2.cif
_cod_data_source_block 6
_cod_depositor_comments 'Adding full bibliography for 7032839--7032844.cif.'
_cod_original_cell_volume 1904.23(14)
_cod_database_code 7032844
_olex2_refinement_description
;
1. Fixed Uiso
 At 1.2 times of:
  All C(H) groups
 At 1.5 times of:
  All C(H,H,H) groups
2. Rigid bond restraints
 C29, C28, C27, C31, C30, C34, C33, C32, C36, C35
 with sigma for 1-2 distances of 0.01 and sigma for 1-3 distances of 0.01
3. Uiso/Uaniso restraints and constraints
C29 \\sim C28 \\sim C27 \\sim C31 \\sim C30 \\sim C34 \\sim C33 \\sim C32 \\sim
C36 \\sim C35: within 1.7A with sigma of 0.04 and sigma for terminal atoms of
0.08
4.a Ternary CH refined with riding coordinates:
 C24(H24), C18(H18), C15(H15), C21(H21), C12(H12), C9(H9)
4.b Aromatic/amide H refined with riding coordinates:
 C2(H2), C3(H3), C5(H5), C8(H8), C7(H7), C37(H37), C6(H6)
4.c Idealised Me refined as rotating group:
 C16(H16A,H16B,H16C), C22(H22A,H22B,H22C), C20(H20A,H20B,H20C), C34(H34A,H34B,
 H34C), C36(H36A,H36B,H36C), C35(H35A,H35B,H35C), C10(H10A,H10B,H10C), C23(H23A,
 H23B,H23C), C14(H14A,H14B,H14C), C17(H17A,H17B,H17C), C32(H32A,H32B,H32C),
 C13(H13A,H13B,H13C), C19(H19A,H19B,H19C), C11(H11A,H11B,H11C), C26(H26A,H26B,
 H26C), C33(H33A,H33B,H33C), C25(H25A,H25B,H25C)
;

loop_
_space_group_symop_operation_xyz
'x, y, z'
'-x, -y, -z'

loop_
_atom_site_label
_atom_site_type_symbol
_atom_site_fract_x
_atom_site_fract_y
_atom_site_fract_z
_atom_site_U_iso_or_equiv
_atom_site_adp_type
_atom_site_occupancy
_atom_site_site_symmetry_order
_atom_site_calc_flag
_atom_site_refinement_flags_posn
_atom_site_refinement_flags_adp
Th1 Th 0.06563(2) 0.02102(2) 0.72771(2) 0.03702(9) Uani 1 1 d . .
Si2 Si -0.3742(2) -0.20572(17) 0.63743(19) 0.0675(6) Uani 1 1 d . .
Si1 Si 0.0915(2) 0.35504(15) 0.81698(16) 0.0655(6) Uani 1 1 d . .
C24 C -0.4640(9) -0.1840(9) 0.7208(10) 0.117(4) Uani 1 1 d . .
H24 H -0.4183 -0.1969 0.7898 0.140 Uiso 1 1 calc R .
C16 C -0.0195(10) 0.4852(6) 0.7095(7) 0.106(3) Uani 1 1 d . .
H16A H -0.0704 0.4801 0.7499 0.158 Uiso 1 1 calc GR .
H16B H -0.0700 0.4931 0.6405 0.158 Uiso 1 1 calc GR .
H16C H 0.0741 0.5497 0.7498 0.158 Uiso 1 1 calc GR .
C22 C -0.5416(8) -0.1492(7) 0.4665(7) 0.086(3) Uani 1 1 d . .
H22A H -0.6288 -0.1881 0.4693 0.129 Uiso 1 1 calc GR .
H22B H -0.5628 -0.1422 0.3951 0.129 Uiso 1 1 calc GR .
H22C H -0.4839 -0.0754 0.5193 0.129 Uiso 1 1 calc GR .
C20 C -0.2687(8) -0.3511(6) 0.6133(9) 0.097(3) Uani 1 1 d . .
H20A H -0.2870 -0.3403 0.5435 0.145 Uiso 1 1 calc GR .
H20B H -0.2777 -0.4246 0.6102 0.145 Uiso 1 1 calc GR .
H20C H -0.1738 -0.2947 0.6671 0.145 Uiso 1 1 calc GR .
O2 O 0.0732(4) 0.1098(3) 0.4490(3) 0.0462(9) Uani 1 1 d . .
C18 C -0.3735(8) -0.3410(6) 0.6432(7) 0.081(2) Uani 1 1 d . .
H18 H -0.4673 -0.4000 0.5854 0.097 Uiso 1 1 calc R .
C34 C 0.4390(8) 0.1668(6) 0.7745(8) 0.097(3) Uani 1 1 d . U
H34A H 0.4046 0.1706 0.7014 0.145 Uiso 1 1 calc GR .
H34B H 0.5295 0.1690 0.7987 0.145 Uiso 1 1 calc GR .
H34C H 0.4500 0.2298 0.8216 0.145 Uiso 1 1 calc GR .
O1 O 0.1284(4) 0.1270(3) 0.6185(3) 0.0499(10) Uani 1 1 d . .
C15 C -0.0074(9) 0.3805(6) 0.6913(6) 0.078(2) Uani 1 1 d . .
H15 H -0.1050 0.3173 0.6557 0.094 Uiso 1 1 calc R .
C29 C 0.3361(6) 0.0606(6) 0.7770(6) 0.0574(16) Uani 1 1 d . U
C1 C 0.0388(6) 0.2044(5) 0.7973(4) 0.0473(14) Uani 1 1 d . .
C2 C -0.0903(6) 0.1269(4) 0.7091(4) 0.0406(13) Uani 1 1 d . .
H2 H -0.1233 0.1607 0.6583 0.049 Uiso 1 1 calc R .
C21 C -0.4612(6) -0.2152(5) 0.4913(6) 0.070(2) Uani 1 1 d . .
H21 H -0.3836 -0.1798 0.4740 0.084 Uiso 1 1 calc R .
C12 C 0.0317(10) 0.3920(7) 0.9132(6) 0.091(3) Uani 1 1 d . .
H12 H 0.0460 0.4686 0.9176 0.109 Uiso 1 1 calc R .
C3 C -0.1844(6) 0.0128(5) 0.6752(5) 0.0414(13) Uani 1 1 d . .
H3 H -0.2629 -0.0088 0.6078 0.050 Uiso 1 1 calc R .
C9 C 0.2873(8) 0.4426(6) 0.8801(7) 0.084(3) Uani 1 1 d . .
H9 H 0.3267 0.4305 0.9507 0.101 Uiso 1 1 calc R .
C27 C 0.2311(8) -0.0729(8) 0.8376(7) 0.0724(18) Uani 1 1 d . U
C4 C -0.1949(6) -0.0787(5) 0.7134(5) 0.0483(15) Uani 1 1 d . .
C28 C 0.3267(7) 0.0373(8) 0.8681(6) 0.0751(19) Uani 1 1 d . U
C30 C 0.2434(6) -0.0376(5) 0.6903(5) 0.0461(13) Uani 1 1 d . U
C5 C -0.1034(8) -0.0840(6) 0.8101(6) 0.0636(19) Uani 1 1 d . .
H5 H -0.1379 -0.1568 0.8150 0.076 Uiso 1 1 calc R .
C8 C 0.1279(7) 0.1876(5) 0.8877(5) 0.0532(16) Uani 1 1 d . .
H8 H 0.2163 0.2522 0.9286 0.064 Uiso 1 1 calc R .
C31 C 0.1814(7) -0.1188(6) 0.7313(6) 0.0559(15) Uani 1 1 d . U
C36 C 0.0869(8) -0.2404(6) 0.6684(8) 0.089(3) Uani 1 1 d . U
H36A H 0.0334 -0.2769 0.7033 0.134 Uiso 1 1 calc GR .
H36B H 0.1435 -0.2743 0.6652 0.134 Uiso 1 1 calc GR .
H36C H 0.0225 -0.2486 0.5959 0.134 Uiso 1 1 calc GR .
C7 C 0.1201(8) 0.1017(6) 0.9322(5) 0.0595(18) Uani 1 1 d . .
H7 H 0.1984 0.1248 1.0002 0.071 Uiso 1 1 calc R .
C35 C 0.2322(7) -0.0561(6) 0.5828(5) 0.0621(17) Uani 1 1 d . U
H35A H 0.1545 -0.1299 0.5365 0.093 Uiso 1 1 calc GR .
H35B H 0.3193 -0.0503 0.5883 0.093 Uiso 1 1 calc GR .
H35C H 0.2152 -0.0003 0.5526 0.093 Uiso 1 1 calc GR .
C37 C 0.1410(6) 0.1624(5) 0.5450(5) 0.0433(14) Uani 1 1 d . .
H37 H 0.2095 0.2373 0.5647 0.052 Uiso 1 1 calc R .
C6 C 0.0226(9) -0.0110(7) 0.8987(6) 0.065(2) Uani 1 1 d . .
H6 H 0.0505 -0.0457 0.9503 0.078 Uiso 1 1 calc R .
C10 C 0.3532(9) 0.4092(8) 0.8177(8) 0.106(3) Uani 1 1 d . .
H10A H 0.3363 0.3337 0.8148 0.159 Uiso 1 1 calc GR .
H10B H 0.4540 0.4601 0.8538 0.159 Uiso 1 1 calc GR .
H10C H 0.3110 0.4127 0.7450 0.159 Uiso 1 1 calc GR .
C23 C -0.5562(9) -0.3314(7) 0.4124(8) 0.113(4) Uani 1 1 d . .
H23A H -0.5038 -0.3719 0.4220 0.169 Uiso 1 1 calc GR .
H23B H -0.5904 -0.3272 0.3395 0.169 Uiso 1 1 calc GR .
H23C H -0.6356 -0.3699 0.4249 0.169 Uiso 1 1 calc GR .
C14 C -0.1226(11) 0.3171(8) 0.8721(8) 0.111(3) Uani 1 1 d . .
H14A H -0.1762 0.3261 0.8048 0.167 Uiso 1 1 calc GR .
H14B H -0.1492 0.3366 0.9246 0.167 Uiso 1 1 calc GR .
H14C H -0.1424 0.2401 0.8602 0.167 Uiso 1 1 calc GR .
C17 C 0.0458(12) 0.3782(8) 0.6127(8) 0.113(4) Uani 1 1 d . .
H17A H 0.1390 0.4421 0.6416 0.170 Uiso 1 1 calc GR .
H17B H -0.0178 0.3809 0.5455 0.170 Uiso 1 1 calc GR .
H17C H 0.0511 0.3100 0.5996 0.170 Uiso 1 1 calc GR .
C32 C 0.2011(11) -0.1403(10) 0.9114(8) 0.121(4) Uani 1 1 d . U
H32A H 0.2343 -0.1941 0.9105 0.182 Uiso 1 1 calc GR .
H32B H 0.1003 -0.1794 0.8864 0.182 Uiso 1 1 calc GR .
H32C H 0.2494 -0.0905 0.9843 0.182 Uiso 1 1 calc GR .
C13 C 0.1144(12) 0.3934(9) 1.0274(7) 0.126(4) Uani 1 1 d . .
H13A H 0.0970 0.3183 1.0273 0.189 Uiso 1 1 calc GR .
H13B H 0.0845 0.4209 1.0737 0.189 Uiso 1 1 calc GR .
H13C H 0.2144 0.4419 1.0540 0.189 Uiso 1 1 calc GR .
C19 C -0.3605(11) -0.3698(8) 0.7447(8) 0.117(4) Uani 1 1 d . .
H19A H -0.2738 -0.3113 0.8059 0.175 Uiso 1 1 calc GR .
H19B H -0.3591 -0.4400 0.7399 0.175 Uiso 1 1 calc GR .
H19C H -0.4403 -0.3767 0.7539 0.175 Uiso 1 1 calc GR .
C11 C 0.3369(10) 0.5670(7) 0.9040(9) 0.134(5) Uani 1 1 d . .
H11A H 0.3010 0.5834 0.8370 0.200 Uiso 1 1 calc GR .
H11B H 0.4392 0.6081 0.9411 0.200 Uiso 1 1 calc GR .
H11C H 0.3023 0.5890 0.9493 0.200 Uiso 1 1 calc GR .
C26 C -0.4465(12) -0.0723(12) 0.7487(8) 0.139(5) Uani 1 1 d . .
H26A H -0.3471 -0.0176 0.7827 0.209 Uiso 1 1 calc GR .
H26B H -0.4830 -0.0664 0.7981 0.209 Uiso 1 1 calc GR .
H26C H -0.4977 -0.0584 0.6838 0.209 Uiso 1 1 calc GR .
C33 C 0.4228(10) 0.1162(11) 0.9803(7) 0.149(5) Uani 1 1 d . U
H33A H 0.5144 0.1201 1.0065 0.223 Uiso 1 1 calc GR .
H33B H 0.3832 0.0899 1.0267 0.223 Uiso 1 1 calc GR .
H33C H 0.4334 0.1898 0.9805 0.223 Uiso 1 1 calc GR .
C25 C -0.6223(12) -0.2829(11) 0.6583(12) 0.184(7) Uani 1 1 d . .
H25A H -0.6695 -0.2777 0.5871 0.276 Uiso 1 1 calc GR .
H25B H -0.6712 -0.2775 0.6980 0.276 Uiso 1 1 calc GR .
H25C H -0.6230 -0.3539 0.6515 0.276 Uiso 1 1 calc GR .

loop_
_atom_site_aniso_label
_atom_site_aniso_U_11
_atom_site_aniso_U_22
_atom_site_aniso_U_33
_atom_site_aniso_U_23
_atom_site_aniso_U_13
_atom_site_aniso_U_12
Th1 0.04559(14) 0.03332(13) 0.04348(14) 0.01493(9) 0.02642(10) 0.02335(10)
Si2 0.0556(11) 0.0598(12) 0.1243(18) 0.0580(13) 0.0598(12) 0.0370(10)
Si1 0.0728(13) 0.0400(10) 0.0579(12) -0.0022(9) 0.0062(10) 0.0336(9)
C24 0.083(6) 0.121(9) 0.215(12) 0.104(9) 0.104(7) 0.065(6)
C16 0.115(7) 0.051(5) 0.119(8) 0.018(5) 0.018(6) 0.052(5)
C22 0.058(4) 0.076(5) 0.137(8) 0.055(5) 0.046(5) 0.041(4)
C20 0.075(5) 0.050(5) 0.186(10) 0.054(6) 0.070(6) 0.038(4)
O2 0.046(2) 0.043(2) 0.052(3) 0.013(2) 0.023(2) 0.0235(18)
C18 0.062(4) 0.062(5) 0.146(8) 0.066(5) 0.060(5) 0.035(4)
C34 0.061(5) 0.052(4) 0.176(9) 0.018(5) 0.070(5) 0.019(4)
O1 0.067(3) 0.044(2) 0.052(3) 0.022(2) 0.037(2) 0.028(2)
C15 0.094(6) 0.036(4) 0.069(5) 0.004(4) 0.012(4) 0.030(4)
C29 0.037(3) 0.056(4) 0.079(4) 0.015(3) 0.029(3) 0.024(3)
C1 0.063(4) 0.048(4) 0.036(3) 0.009(3) 0.019(3) 0.037(3)
C2 0.055(3) 0.035(3) 0.041(3) 0.010(3) 0.024(3) 0.030(3)
C21 0.045(4) 0.044(4) 0.117(6) 0.037(4) 0.036(4) 0.018(3)
C12 0.119(7) 0.076(6) 0.071(5) -0.006(4) 0.020(5) 0.073(6)
C3 0.047(3) 0.042(3) 0.051(4) 0.015(3) 0.030(3) 0.028(3)
C9 0.070(5) 0.050(4) 0.088(6) 0.002(4) 0.005(4) 0.026(4)
C27 0.077(5) 0.106(5) 0.085(4) 0.058(4) 0.051(4) 0.070(4)
C4 0.057(4) 0.053(4) 0.066(4) 0.030(3) 0.046(3) 0.035(3)
C28 0.051(4) 0.109(6) 0.064(4) 0.011(4) 0.018(3) 0.049(4)
C30 0.042(3) 0.047(3) 0.059(3) 0.017(3) 0.027(3) 0.029(3)
C5 0.087(5) 0.076(5) 0.089(6) 0.059(5) 0.068(5) 0.060(4)
C8 0.074(4) 0.053(4) 0.046(4) 0.015(3) 0.030(3) 0.042(3)
C31 0.061(4) 0.056(4) 0.086(4) 0.038(3) 0.046(3) 0.044(3)
C36 0.081(5) 0.052(4) 0.170(8) 0.041(4) 0.075(5) 0.046(4)
C7 0.089(5) 0.083(5) 0.036(4) 0.023(4) 0.033(3) 0.064(4)
C35 0.063(4) 0.074(5) 0.071(4) 0.027(4) 0.039(4) 0.045(4)
C37 0.039(3) 0.032(3) 0.055(4) 0.015(3) 0.022(3) 0.015(2)
C6 0.100(6) 0.088(6) 0.058(5) 0.047(4) 0.054(4) 0.068(5)
C10 0.067(5) 0.079(6) 0.139(9) 0.033(6) 0.033(6) 0.024(5)
C23 0.086(6) 0.058(5) 0.140(9) 0.039(6) 0.022(6) 0.018(4)
C14 0.136(9) 0.107(8) 0.118(8) 0.012(6) 0.070(7) 0.080(7)
C17 0.147(9) 0.092(7) 0.091(7) 0.029(6) 0.030(7) 0.076(7)
C32 0.170(9) 0.202(11) 0.144(8) 0.138(9) 0.119(8) 0.159(9)
C13 0.175(11) 0.143(9) 0.070(6) -0.001(6) 0.034(7) 0.118(9)
C19 0.135(9) 0.098(7) 0.153(10) 0.082(7) 0.084(7) 0.061(7)
C11 0.109(7) 0.045(5) 0.142(10) 0.000(5) -0.006(6) 0.018(5)
C26 0.136(10) 0.259(17) 0.097(8) 0.064(9) 0.073(7) 0.141(11)
C33 0.077(6) 0.244(13) 0.068(5) -0.022(7) -0.007(5) 0.087(7)
C25 0.135(10) 0.215(15) 0.35(2) 0.193(15) 0.190(13) 0.116(10)

loop_
_atom_type_symbol
_atom_type_description
_atom_type_scat_dispersion_real
_atom_type_scat_dispersion_imag
_atom_type_scat_source
C C 0.0033 0.0016 'International Tables Vol C Tables 4.2.6.8 and 6.1.1.4'
H H 0.0000 0.0000 'International Tables Vol C Tables 4.2.6.8 and 6.1.1.4'
O O 0.0106 0.0060 'International Tables Vol C Tables 4.2.6.8 and 6.1.1.4'
Si Si 0.0817 0.0704 'International Tables Vol C Tables 4.2.6.8 and 6.1.1.4'
Th Th -7.2400 8.8979 'International Tables Vol C Tables 4.2.6.8 and 6.1.1.4'

loop_
_geom_angle_atom_site_label_1
_geom_angle_atom_site_label_2
_geom_angle_atom_site_label_3
_geom_angle
_geom_angle_site_symmetry_1
_geom_angle_site_symmetry_3
O2 Th1 C29 102.21(17) 2_556 .
O2 Th1 C2 98.76(15) 2_556 .
O2 Th1 C3 80.00(15) 2_556 .
O2 Th1 C4 78.39(16) 2_556 .
O2 Th1 C30 74.21(16) 2_556 .
O2 Th1 C5 97.6(2) 2_556 .
O2 Th1 C8 154.58(16) 2_556 .
O2 Th1 C31 74.86(18) 2_556 .
O2 Th1 C7 153.9(2) 2_556 .
O2 Th1 C6 125.3(2) 2_556 .
O1 Th1 O2 75.84(13) . 2_556
O1 Th1 C29 74.46(18) . .
O1 Th1 C2 80.65(15) . .
O1 Th1 C3 98.26(15) . .
O1 Th1 C4 125.66(16) . .
O1 Th1 C30 75.74(16) . .
O1 Th1 C5 154.53(18) . .
O1 Th1 C8 98.52(17) . .
O1 Th1 C31 104.15(16) . .
O1 Th1 C7 126.67(19) . .
O1 Th1 C6 155.0(2) . .
C2 Th1 C29 142.13(19) . .
C2 Th1 C30 156.35(18) . .
C2 Th1 C31 170.50(18) . .
C3 Th1 C29 171.40(18) . .
C3 Th1 C2 29.80(16) . .
C3 Th1 C4 29.98(16) . .
C3 Th1 C30 154.21(19) . .
C3 Th1 C5 56.27(18) . .
C3 Th1 C31 140.71(18) . .
C3 Th1 C7 83.27(19) . .
C3 Th1 C6 75.2(2) . .
C4 Th1 C29 158.4(2) . .
C4 Th1 C2 57.20(17) . .
C4 Th1 C30 139.15(18) . .
C4 Th1 C31 113.98(18) . .
C30 Th1 C29 29.26(19) . .
C30 Th1 C31 29.23(17) . .
C5 Th1 C29 130.9(2) . .
C5 Th1 C2 76.03(18) . .
C5 Th1 C4 30.01(19) . .
C5 Th1 C30 126.82(18) . .
C5 Th1 C31 97.59(19) . .
C5 Th1 C7 56.3(2) . .
C5 Th1 C6 29.2(2) . .
C8 Th1 C29 100.0(2) . .
C8 Th1 C2 55.84(17) . .
C8 Th1 C3 76.29(18) . .
C8 Th1 C4 85.5(2) . .
C8 Th1 C30 129.11(19) . .
C8 Th1 C5 76.7(2) . .
C8 Th1 C31 130.2(2) . .
C8 Th1 C7 29.71(18) . .
C8 Th1 C6 56.5(2) . .
C31 Th1 C29 47.3(2) . .
C7 Th1 C29 97.3(2) . .
C7 Th1 C2 75.22(17) . .
C7 Th1 C4 77.1(2) . .
C7 Th1 C30 120.69(19) . .
C7 Th1 C31 107.3(2) . .
C6 Th1 C29 109.4(2) . .
C6 Th1 C2 82.56(18) . .
C6 Th1 C4 56.5(2) . .
C6 Th1 C30 120.17(19) . .
C6 Th1 C31 95.3(2) . .
C6 Th1 C7 29.7(2) . .
C18 Si2 C24 106.1(4) . .
C18 Si2 C21 107.6(4) . .
C21 Si2 C24 116.8(4) . .
C4 Si2 C24 101.6(4) . .
C4 Si2 C18 114.3(3) . .
C4 Si2 C21 110.7(3) . .
C15 Si1 C12 105.2(4) . .
C15 Si1 C9 113.8(4) . .
C1 Si1 C15 112.5(3) . .
C1 Si1 C12 104.9(4) . .
C1 Si1 C9 111.1(3) . .
C9 Si1 C12 108.8(4) . .
Si2 C24 H24 106.4 . .
C26 C24 Si2 115.4(7) . .
C26 C24 H24 106.4 . .
C26 C24 C25 115.6(9) . .
C25 C24 Si2 106.1(9) . .
C25 C24 H24 106.4 . .
H16A C16 H16B 109.5 . .
H16A C16 H16C 109.5 . .
H16B C16 H16C 109.5 . .
C15 C16 H16A 109.5 . .
C15 C16 H16B 109.5 . .
C15 C16 H16C 109.5 . .
H22A C22 H22B 109.5 . .
H22A C22 H22C 109.5 . .
H22B C22 H22C 109.5 . .
C21 C22 H22A 109.5 . .
C21 C22 H22B 109.5 . .
C21 C22 H22C 109.5 . .
H20A C20 H20B 109.5 . .
H20A C20 H20C 109.5 . .
H20B C20 H20C 109.5 . .
C18 C20 H20A 109.5 . .
C18 C20 H20B 109.5 . .
C18 C20 H20C 109.5 . .
C37 O2 Th1 169.9(4) . 2_556
Si2 C18 H18 105.4 . .
C20 C18 Si2 111.7(5) . .
C20 C18 H18 105.4 . .
C19 C18 Si2 116.2(7) . .
C19 C18 C20 111.7(7) . .
C19 C18 H18 105.4 . .
H34A C34 H34B 109.5 . .
H34A C34 H34C 109.5 . .
H34B C34 H34C 109.5 . .
C29 C34 H34A 109.5 . .
C29 C34 H34B 109.5 . .
C29 C34 H34C 109.5 . .
C37 O1 Th1 167.1(4) . .
Si1 C15 H15 106.1 . .
C16 C15 Si1 114.8(6) . .
C16 C15 H15 106.1 . .
C17 C15 Si1 113.5(6) . .
C17 C15 C16 109.6(7) . .
C17 C15 H15 106.1 . .
C34 C29 Th1 120.5(5) . .
C28 C29 Th1 77.6(4) . .
C28 C29 C34 126.6(7) . .
C30 C29 Th1 73.7(3) . .
C30 C29 C34 125.2(7) . .
C30 C29 C28 107.8(6) . .
Si1 C1 Th1 148.7(3) . .
C2 C1 Th1 72.6(3) . .
C2 C1 Si1 117.4(4) . .
C2 C1 C8 129.5(6) . .
C8 C1 Th1 70.7(3) . .
C8 C1 Si1 112.0(4) . .
Th1 C2 H2 132.0 . .
C1 C2 Th1 78.3(3) . .
C1 C2 H2 111.2 . .
C1 C2 C3 137.6(5) . .
C3 C2 Th1 73.7(3) . .
C3 C2 H2 111.2 . .
Si2 C21 H21 105.8 . .
C22 C21 Si2 114.3(6) . .
C22 C21 H21 105.8 . .
C23 C21 Si2 115.9(5) . .
C23 C21 C22 108.4(6) . .
C23 C21 H21 105.8 . .
Si1 C12 H12 107.0 . .
C14 C12 Si1 111.6(6) . .
C14 C12 H12 107.0 . .
C14 C12 C13 109.5(9) . .
C13 C12 Si1 114.4(6) . .
C13 C12 H12 107.0 . .
Th1 C3 H3 131.1 . .
C2 C3 Th1 76.5(3) . .
C2 C3 H3 111.0 . .
C2 C3 C4 138.0(6) . .
C4 C3 Th1 76.2(3) . .
C4 C3 H3 111.0 . .
Si1 C9 H9 106.2 . .
C10 C9 Si1 114.4(6) . .
C10 C9 H9 106.2 . .
C11 C9 Si1 113.3(6) . .
C11 C9 H9 106.2 . .
C11 C9 C10 109.8(9) . .
C28 C27 Th1 76.4(4) . .
C28 C27 C32 126.8(9) . .
C31 C27 Th1 73.8(4) . .
C31 C27 C28 108.7(7) . .
C31 C27 C32 123.8(8) . .
C32 C27 Th1 123.8(5) . .
Si2 C4 Th1 143.6(3) . .
C3 C4 Th1 73.8(3) . .
C3 C4 Si2 114.1(4) . .
C3 C4 C5 130.1(6) . .
C5 C4 Th1 74.1(3) . .
C5 C4 Si2 114.5(5) . .
C29 C28 Th1 73.5(4) . .
C29 C28 C33 124.5(9) . .
C27 C28 Th1 75.7(4) . .
C27 C28 C29 107.7(7) . .
C27 C28 C33 127.1(9) . .
C33 C28 Th1 124.2(5) . .
C29 C30 Th1 77.0(3) . .
C29 C30 C35 126.6(6) . .
C31 C30 Th1 76.7(3) . .
C31 C30 C29 106.1(6) . .
C31 C30 C35 126.6(6) . .
C35 C30 Th1 120.0(4) . .
Th1 C5 H5 131.2 . .
C4 C5 Th1 75.9(3) . .
C4 C5 H5 111.7 . .
C6 C5 Th1 75.9(4) . .
C6 C5 C4 136.6(6) . .
C6 C5 H5 111.7 . .
Th1 C8 H8 125.0 . .
C1 C8 Th1 79.6(3) . .
C1 C8 H8 111.4 . .
C7 C8 Th1 76.3(4) . .
C7 C8 C1 137.2(7) . .
C7 C8 H8 111.4 . .
C27 C31 Th1 78.2(4) . .
C27 C31 C30 109.7(6) . .
C27 C31 C36 126.0(7) . .
C30 C31 Th1 74.1(3) . .
C30 C31 C36 124.0(7) . .
C36 C31 Th1 119.6(4) . .
C31 C36 H36A 109.5 . .
C31 C36 H36B 109.5 . .
C31 C36 H36C 109.5 . .
H36A C36 H36B 109.5 . .
H36A C36 H36C 109.5 . .
H36B C36 H36C 109.5 . .
Th1 C7 H7 133.3 . .
C8 C7 Th1 74.0(3) . .
C8 C7 H7 112.8 . .
C8 C7 C6 134.3(6) . .
C6 C7 Th1 75.1(4) . .
C6 C7 H7 112.8 . .
C30 C35 H35A 109.5 . .
C30 C35 H35B 109.5 . .
C30 C35 H35C 109.5 . .
H35A C35 H35B 109.5 . .
H35A C35 H35C 109.5 . .
H35B C35 H35C 109.5 . .
O2 C37 O1 126.4(5) . .
O2 C37 H37 116.8 . .
O1 C37 H37 116.8 . .
Th1 C6 H6 133.9 . .
C5 C6 Th1 74.9(4) . .
C5 C6 C7 136.2(6) . .
C5 C6 H6 111.9 . .
C7 C6 Th1 75.2(4) . .
C7 C6 H6 111.9 . .
C9 C10 H10A 109.5 . .
C9 C10 H10B 109.5 . .
C9 C10 H10C 109.5 . .
H10A C10 H10B 109.5 . .
H10A C10 H10C 109.5 . .
H10B C10 H10C 109.5 . .
C21 C23 H23A 109.5 . .
C21 C23 H23B 109.5 . .
C21 C23 H23C 109.5 . .
H23A C23 H23B 109.5 . .
H23A C23 H23C 109.5 . .
H23B C23 H23C 109.5 . .
C12 C14 H14A 109.5 . .
C12 C14 H14B 109.5 . .
C12 C14 H14C 109.5 . .
H14A C14 H14B 109.5 . .
H14A C14 H14C 109.5 . .
H14B C14 H14C 109.5 . .
C15 C17 H17A 109.5 . .
C15 C17 H17B 109.5 . .
C15 C17 H17C 109.5 . .
H17A C17 H17B 109.5 . .
H17A C17 H17C 109.5 . .
H17B C17 H17C 109.5 . .
C27 C32 H32A 109.5 . .
C27 C32 H32B 109.5 . .
C27 C32 H32C 109.5 . .
H32A C32 H32B 109.5 . .
H32A C32 H32C 109.5 . .
H32B C32 H32C 109.5 . .
C12 C13 H13A 109.5 . .
C12 C13 H13B 109.5 . .
C12 C13 H13C 109.5 . .
H13A C13 H13B 109.5 . .
H13A C13 H13C 109.5 . .
H13B C13 H13C 109.5 . .
C18 C19 H19A 109.5 . .
C18 C19 H19B 109.5 . .
C18 C19 H19C 109.5 . .
H19A C19 H19B 109.5 . .
H19A C19 H19C 109.5 . .
H19B C19 H19C 109.5 . .
C9 C11 H11A 109.5 . .
C9 C11 H11B 109.5 . .
C9 C11 H11C 109.5 . .
H11A C11 H11B 109.5 . .
H11A C11 H11C 109.5 . .
H11B C11 H11C 109.5 . .
C24 C26 H26A 109.5 . .
C24 C26 H26B 109.5 . .
C24 C26 H26C 109.5 . .
H26A C26 H26B 109.5 . .
H26A C26 H26C 109.5 . .
H26B C26 H26C 109.5 . .
C28 C33 H33A 109.5 . .
C28 C33 H33B 109.5 . .
C28 C33 H33C 109.5 . .
H33A C33 H33B 109.5 . .
H33A C33 H33C 109.5 . .
H33B C33 H33C 109.5 . .
C24 C25 H25A 109.5 . .
C24 C25 H25B 109.5 . .
C24 C25 H25C 109.5 . .
H25A C25 H25B 109.5 . .
H25A C25 H25C 109.5 . .
H25B C25 H25C 109.5 . .

loop_
_geom_bond_atom_site_label_1
_geom_bond_atom_site_label_2
_geom_bond_distance
_geom_bond_site_symmetry_2
Th1 O2 2.407(4) 2_556
Th1 O1 2.389(4) .
Th1 C29 2.809(6) .
Th1 C2 2.759(5) .
Th1 C3 2.722(5) .
Th1 C4 2.752(6) .
Th1 C30 2.768(5) .
Th1 C5 2.730(6) .
Th1 C8 2.716(6) .
Th1 C31 2.800(6) .
Th1 C7 2.744(6) .
Th1 C6 2.743(6) .
Si2 C24 1.968(10) .
Si2 C18 1.897(7) .
Si2 C21 1.901(8) .
Si2 C4 1.897(7) .
Si1 C15 1.887(7) .
Si1 C1 1.883(6) .
Si1 C12 1.901(9) .
Si1 C9 1.887(8) .
C24 H24 1.0000 .
C24 C26 1.472(15) .
C24 C25 1.604(15) .
C16 H16A 0.9800 .
C16 H16B 0.9800 .
C16 H16C 0.9800 .
C16 C15 1.530(10) .
C22 H22A 0.9800 .
C22 H22B 0.9800 .
C22 H22C 0.9800 .
C22 C21 1.549(9) .
C20 H20A 0.9800 .
C20 H20B 0.9800 .
C20 H20C 0.9800 .
C20 C18 1.524(11) .
O2 Th1 2.407(4) 2_556
O2 C37 1.235(7) .
C18 H18 1.0000 .
C18 C19 1.516(11) .
C34 H34A 0.9800 .
C34 H34B 0.9800 .
C34 H34C 0.9800 .
C34 C29 1.507(10) .
O1 C37 1.245(6) .
C15 H15 1.0000 .
C15 C17 1.502(13) .
C29 C28 1.415(10) .
C29 C30 1.409(9) .
C1 C2 1.406(8) .
C1 C8 1.429(8) .
C2 H2 0.9500 .
C2 C3 1.410(8) .
C21 H21 1.0000 .
C21 C23 1.521(11) .
C12 H12 1.0000 .
C12 C14 1.512(13) .
C12 C13 1.537(11) .
C3 H3 0.9500 .
C3 C4 1.416(8) .
C9 H9 1.0000 .
C9 C10 1.551(13) .
C9 C11 1.535(10) .
C27 C28 1.378(11) .
C27 C31 1.368(10) .
C27 C32 1.537(10) .
C4 C5 1.420(9) .
C28 C33 1.509(11) .
C30 C31 1.405(8) .
C30 C35 1.480(9) .
C5 H5 0.9500 .
C5 C6 1.379(10) .
C8 H8 0.9500 .
C8 C7 1.400(8) .
C31 C36 1.514(10) .
C36 H36A 0.9800 .
C36 H36B 0.9800 .
C36 H36C 0.9800 .
C7 H7 0.9500 .
C7 C6 1.405(10) .
C35 H35A 0.9800 .
C35 H35B 0.9800 .
C35 H35C 0.9800 .
C37 H37 0.9500 .
C6 H6 0.9500 .
C10 H10A 0.9800 .
C10 H10B 0.9800 .
C10 H10C 0.9800 .
C23 H23A 0.9800 .
C23 H23B 0.9800 .
C23 H23C 0.9800 .
C14 H14A 0.9800 .
C14 H14B 0.9800 .
C14 H14C 0.9800 .
C17 H17A 0.9800 .
C17 H17B 0.9800 .
C17 H17C 0.9800 .
C32 H32A 0.9800 .
C32 H32B 0.9800 .
C32 H32C 0.9800 .
C13 H13A 0.9800 .
C13 H13B 0.9800 .
C13 H13C 0.9800 .
C19 H19A 0.9800 .
C19 H19B 0.9800 .
C19 H19C 0.9800 .
C11 H11A 0.9800 .
C11 H11B 0.9800 .
C11 H11C 0.9800 .
C26 H26A 0.9800 .
C26 H26B 0.9800 .
C26 H26C 0.9800 .
C33 H33A 0.9800 .
C33 H33B 0.9800 .
C33 H33C 0.9800 .
C25 H25A 0.9800 .
C25 H25B 0.9800 .
C25 H25C 0.9800 .

loop_
_geom_torsion_atom_site_label_1
_geom_torsion_atom_site_label_2
_geom_torsion_atom_site_label_3
_geom_torsion_atom_site_label_4
_geom_torsion
_geom_torsion_site_symmetry_1
Th1 O2 C37 O1 -23(2) 2_556
Th1 O1 C37 O2 2(2) .
Th1 C29 C28 C27 68.6(5) .
Th1 C29 C28 C33 -120.4(8) .
Th1 C29 C30 C31 -71.8(4) .
Th1 C29 C30 C35 117.9(6) .
Th1 C1 C2 C3 49.2(7) .
Th1 C1 C8 C7 -56.3(8) .
Th1 C2 C3 C4 50.8(7) .
Th1 C3 C4 Si2 -142.0(4) .
Th1 C3 C4 C5 52.0(6) .
Th1 C27 C28 C29 -67.1(5) .
Th1 C27 C28 C33 122.3(8) .
Th1 C27 C31 C30 68.2(4) .
Th1 C27 C31 C36 -118.1(6) .
Th1 C4 C5 C6 50.9(8) .
Th1 C30 C31 C27 -70.9(5) .
Th1 C30 C31 C36 115.3(6) .
Th1 C5 C6 C7 48.3(8) .
Th1 C8 C7 C6 -49.2(7) .
Th1 C7 C6 C5 -48.2(8) .
Si2 C4 C5 Th1 142.1(4) .
Si2 C4 C5 C6 -166.9(7) .
Si1 C1 C2 Th1 147.9(4) .
Si1 C1 C2 C3 -162.9(6) .
Si1 C1 C8 Th1 -146.7(4) .
Si1 C1 C8 C7 157.0(7) .
C24 Si2 C18 C20 -161.9(7) .
C24 Si2 C18 C19 -32.1(7) .
C24 Si2 C4 Th1 173.1(5) .
C24 Si2 C4 C3 -91.6(5) .
C24 Si2 C4 C5 76.7(6) .
C18 Si2 C4 Th1 59.3(6) .
C18 Si2 C4 C3 154.6(5) .
C18 Si2 C4 C5 -37.1(6) .
C34 C29 C28 Th1 119.0(7) .
C34 C29 C28 C27 -172.4(7) .
C34 C29 C28 C33 -1.5(12) .
C34 C29 C30 Th1 -116.2(7) .
C34 C29 C30 C31 172.1(6) .
C34 C29 C30 C35 1.8(10) .
C15 Si1 C1 Th1 82.6(6) .
C15 Si1 C1 C2 -19.3(6) .
C15 Si1 C1 C8 171.4(5) .
C15 Si1 C9 C10 -71.7(7) .
C15 Si1 C9 C11 55.2(9) .
C29 C30 C31 Th1 72.0(4) .
C29 C30 C31 C27 1.1(7) .
C29 C30 C31 C36 -172.7(6) .
C1 Si1 C15 C16 154.7(6) .
C1 Si1 C15 C17 -78.1(7) .
C1 Si1 C9 C10 56.4(7) .
C1 Si1 C9 C11 -176.7(7) .
C1 C2 C3 Th1 -50.6(7) .
C1 C2 C3 C4 0.2(12) .
C1 C8 C7 Th1 57.4(8) .
C1 C8 C7 C6 8.2(13) .
C2 C1 C8 Th1 45.7(6) .
C2 C1 C8 C7 -10.6(13) .
C2 C3 C4 Th1 -50.9(7) .
C2 C3 C4 Si2 167.1(6) .
C2 C3 C4 C5 1.0(11) .
C21 Si2 C18 C20 72.4(7) .
C21 Si2 C18 C19 -157.8(6) .
C21 Si2 C4 Th1 -62.3(6) .
C21 Si2 C4 C3 33.0(5) .
C21 Si2 C4 C5 -158.7(5) .
C12 Si1 C15 C16 41.1(8) .
C12 Si1 C15 C17 168.3(6) .
C12 Si1 C1 Th1 -163.6(5) .
C12 Si1 C1 C2 94.5(5) .
C12 Si1 C1 C8 -74.8(5) .
C12 Si1 C9 C10 171.3(6) .
C12 Si1 C9 C11 -61.7(8) .
C3 C4 C5 Th1 -51.8(6) .
C3 C4 C5 C6 -0.9(13) .
C9 Si1 C15 C16 -77.9(8) .
C9 Si1 C15 C17 49.3(7) .
C9 Si1 C1 Th1 -46.2(6) .
C9 Si1 C1 C2 -148.1(5) .
C9 Si1 C1 C8 42.6(6) .
C4 Si2 C18 C20 -50.9(7) .
C4 Si2 C18 C19 78.9(7) .
C4 C5 C6 Th1 -50.9(8) .
C4 C5 C6 C7 -2.5(15) .
C28 C29 C30 Th1 70.9(5) .
C28 C29 C30 C31 -0.9(7) .
C28 C29 C30 C35 -171.2(6) .
C28 C27 C31 Th1 -69.1(5) .
C28 C27 C31 C30 -0.9(8) .
C28 C27 C31 C36 172.8(6) .
C30 C29 C28 Th1 -68.2(4) .
C30 C29 C28 C27 0.4(8) .
C30 C29 C28 C33 171.4(7) .
C8 C1 C2 Th1 -45.0(6) .
C8 C1 C2 C3 4.2(12) .
C8 C7 C6 Th1 48.9(7) .
C8 C7 C6 C5 0.6(14) .
C31 C27 C28 Th1 67.3(5) .
C31 C27 C28 C29 0.3(8) .
C31 C27 C28 C33 -170.4(7) .
C35 C30 C31 Th1 -117.7(6) .
C35 C30 C31 C27 171.4(6) .
C35 C30 C31 C36 -2.4(9) .
C32 C27 C28 Th1 -122.3(7) .
C32 C27 C28 C29 170.6(7) .
C32 C27 C28 C33 0.0(13) .
C32 C27 C31 Th1 120.2(7) .
C32 C27 C31 C30 -171.6(6) .
C32 C27 C31 C36 2.1(10) .
